data_1519140
loop_
_publ_author_name
'Bochmann, Manfred'
'Coles, Simon J.'
'Hursthouse, Michael B.'

_publ_section_title
;
 C22H50N2P2Se2Zn
;
_journal_name_full 'Crystal Structure Report Archive'
_journal_page_first 1195
_journal_year 1994
_chemical_formula_moiety 'C22 H50 N2 P2 Se2 Zn'
_chemical_formula_sum 'C22 H50 N2 P2 Se2 Zn'
_chemical_formula_weight 627.87
_space_group_IT_number 14
_symmetry_cell_setting monoclinic
_symmetry_space_group_name_Hall '-P 2yab'
_symmetry_space_group_name_H-M 'P 1 21/a 1'
_atom_sites_solution_hydrogens geom
_atom_sites_solution_primary direct
_atom_sites_solution_secondary difmap
_cell_angle_alpha 90.00
_cell_angle_beta 90.565(18)
_cell_angle_gamma 90.00
_cell_formula_units_Z 4
_cell_length_a 15.815(5)
_cell_length_b 11.848(8)
_cell_length_c 16.041(5)
_cell_measurement_temperature 220(2)
_cell_volume 3006(2)
_computing_cell_refinement REFINE
_computing_data_collection 'MADNES (Pflugrath & Messerschmidt, 1989)'
_computing_data_reduction 'ABSURD (Karaulov, 1992)'
_computing_publication_material SHELXL97
_computing_structure_refinement 'SHELXL97 (Sheldrick, 2008)'
_computing_structure_solution 'SIR92 (Altomare, Cascarano, Giacovazzo & Guaglitardi, 1993)'
_diffrn_ambient_temperature 220(2)
_diffrn_measured_fraction_theta_full 0.834
_diffrn_measured_fraction_theta_max 0.834
_diffrn_measurement_device_type 'Delft instruments FAST area detector'
_diffrn_measurement_method 'Intensity measurements as described by Darr, Drake, Hursthouse & Malik (1993)'
_diffrn_radiation_monochromator graphite
_diffrn_radiation_source 'rotating anode generator'
_diffrn_radiation_type MoK\a
_diffrn_radiation_wavelength 0.71069
_diffrn_reflns_av_R_equivalents 0.0746
_diffrn_reflns_av_sigmaI/netI 0.0822
_diffrn_reflns_limit_h_max 17
_diffrn_reflns_limit_h_min -18
_diffrn_reflns_limit_k_max 12
_diffrn_reflns_limit_k_min -12
_diffrn_reflns_limit_l_max 18
_diffrn_reflns_limit_l_min -18
_diffrn_reflns_number 11704
_diffrn_reflns_theta_full 25.05
_diffrn_reflns_theta_max 25.05
_diffrn_reflns_theta_min 2.15
_exptl_absorpt_coefficient_mu 3.357
_exptl_absorpt_correction_T_max 0.6508
_exptl_absorpt_correction_T_min 0.4996
_exptl_absorpt_correction_type multi-scan
_exptl_absorpt_process_details 'SORTAV (R.H.Blessing, 1995, 1997)'
_exptl_crystal_colour unk
_exptl_crystal_density_diffrn 1.388
_exptl_crystal_density_method 'not measured'
_exptl_crystal_description unk
_exptl_crystal_F_000 1296
_exptl_crystal_size_max 0.24
_exptl_crystal_size_mid 0.18
_exptl_crystal_size_min 0.14
_refine_diff_density_max 0.807
_refine_diff_density_min -0.497
_refine_diff_density_rms 0.119
_refine_ls_extinction_method none
_refine_ls_goodness_of_fit_ref 0.964
_refine_ls_hydrogen_treatment constr
_refine_ls_matrix_type full
_refine_ls_number_parameters 278
_refine_ls_number_reflns 4440
_refine_ls_number_restraints 0
_refine_ls_restrained_S_all 0.964
_refine_ls_R_factor_all 0.0520
_refine_ls_R_factor_gt 0.0407
_refine_ls_shift/su_max 0.003
_refine_ls_shift/su_mean 0.000
_refine_ls_structure_factor_coef Fsqd
_refine_ls_weighting_details 'calc w=1/[\s^2^(Fo^2^)+(0.0505P)^2^+0.0000P] where P=(Fo^2^+2Fc^2^)/3'
_refine_ls_weighting_scheme calc
_refine_ls_wR_factor_gt 0.0955
_refine_ls_wR_factor_ref 0.0972
_reflns_number_gt 3414
_reflns_number_total 4440
_reflns_threshold_expression >2\s(I)
_cod_data_source_file eCrystal-1195.cif
_cod_data_source_block s92
_cod_depositor_comments
;
Citation :
Bochmann, Manfred and Coles, Simon J. and Hursthouse, Michael B. (1994) 
University of Southampton, Crystal Structure Report Archive. 
(doi:10.5258/ecrystals/1195)

http://ecrystals.chem.soton.ac.uk/1195/
;
_cod_original_sg_symbol_H-M P2(1)/a
_cod_database_code 1519140

loop_
_symmetry_equiv_pos_as_xyz
'x, y, z'
'-x+1/2, y+1/2, -z'
'-x, -y, -z'
'x+1/2, -y+1/2, z'

loop_
_atom_site_label
_atom_site_type_symbol
_atom_site_fract_x
_atom_site_fract_y
_atom_site_fract_z
_atom_site_U_iso_or_equiv
_atom_site_adp_type
_atom_site_occupancy
_atom_site_symmetry_multiplicity
_atom_site_calc_flag
_atom_site_refinement_flags
_atom_site_disorder_assembly
_atom_site_disorder_group
Zn1 Zn 0.81700(3) 0.88675(4) 0.24721(3) 0.02356(15) Uani 1 1 d . . .
Se1 Se 0.72791(3) 0.88917(4) 0.37791(3) 0.03705(16) Uani 1 1 d . . .
Se2 Se 0.75440(3) 0.81475(4) 0.11102(3) 0.03360(15) Uani 1 1 d . . .
P1 P 0.76418(7) 1.06283(10) 0.35338(7) 0.0254(3) Uani 1 1 d . . .
P2 P 0.86343(6) 0.70930(9) 0.14019(7) 0.0241(3) Uani 1 1 d . . .
N1 N 0.82207(19) 1.0505(3) 0.27180(19) 0.0244(8) Uani 1 1 d . . .
N2 N 0.89984(19) 0.7655(3) 0.22491(19) 0.0231(8) Uani 1 1 d . . .
C1 C 0.8641(3) 1.1413(4) 0.2228(3) 0.0346(11) Uani 1 1 d . . .
H1 H 0.8538 1.2146 0.2505 0.042 Uiso 1 1 calc R . .
C2 C 0.9590(3) 1.1205(5) 0.2204(3) 0.0531(15) Uani 1 1 d . . .
H2A H 0.9857 1.1788 0.1874 0.080 Uiso 1 1 calc R . .
H2B H 0.9698 1.0473 0.1956 0.080 Uiso 1 1 calc R . .
H2C H 0.9819 1.1221 0.2767 0.080 Uiso 1 1 calc R . .
C3 C 0.8282(3) 1.1463(5) 0.1345(3) 0.0491(14) Uani 1 1 d . . .
H3A H 0.8556 1.2066 0.1041 0.074 Uiso 1 1 calc R . .
H3B H 0.7678 1.1606 0.1366 0.074 Uiso 1 1 calc R . .
H3C H 0.8382 1.0750 0.1066 0.074 Uiso 1 1 calc R . .
C4 C 0.6654(3) 1.1467(4) 0.3340(3) 0.0365(11) Uani 1 1 d . . .
C5 C 0.6054(4) 1.1477(7) 0.4069(3) 0.085(2) Uani 1 1 d . . .
H5A H 0.6276 1.1967 0.4503 0.128 Uiso 1 1 calc R . .
H5B H 0.5994 1.0717 0.4286 0.128 Uiso 1 1 calc R . .
H5C H 0.5505 1.1754 0.3885 0.128 Uiso 1 1 calc R . .
C6 C 0.6849(3) 1.2678(5) 0.3057(4) 0.078(2) Uani 1 1 d . . .
H6A H 0.7238 1.2657 0.2593 0.117 Uiso 1 1 calc R . .
H6B H 0.7103 1.3094 0.3515 0.117 Uiso 1 1 calc R . .
H6C H 0.6329 1.3046 0.2883 0.117 Uiso 1 1 calc R . .
C7 C 0.6192(3) 1.0877(5) 0.2606(3) 0.0547(15) Uani 1 1 d . . .
H7A H 0.6574 1.0803 0.2139 0.082 Uiso 1 1 calc R . .
H7B H 0.5705 1.1323 0.2437 0.082 Uiso 1 1 calc R . .
H7C H 0.6006 1.0133 0.2780 0.082 Uiso 1 1 calc R . .
C8 C 0.8258(3) 1.1159(4) 0.4468(3) 0.0390(12) Uani 1 1 d . . .
C9 C 0.8551(3) 1.2387(5) 0.4349(3) 0.0555(16) Uani 1 1 d . . .
H9A H 0.8066 1.2886 0.4365 0.083 Uiso 1 1 calc R . .
H9B H 0.8828 1.2460 0.3815 0.083 Uiso 1 1 calc R . .
H9C H 0.8945 1.2588 0.4793 0.083 Uiso 1 1 calc R . .
C10 C 0.9037(4) 1.0390(6) 0.4545(4) 0.082(2) Uani 1 1 d . . .
H10A H 0.8857 0.9609 0.4573 0.124 Uiso 1 1 calc R . .
H10B H 0.9353 1.0582 0.5047 0.124 Uiso 1 1 calc R . .
H10C H 0.9394 1.0495 0.4062 0.124 Uiso 1 1 calc R . .
C11 C 0.7759(3) 1.1050(5) 0.5275(3) 0.0500(14) Uani 1 1 d . . .
H11A H 0.7506 1.0305 0.5303 0.075 Uiso 1 1 calc R . .
H11B H 0.7317 1.1617 0.5285 0.075 Uiso 1 1 calc R . .
H11C H 0.8136 1.1157 0.5749 0.075 Uiso 1 1 calc R . .
C12 C 0.9748(3) 0.7284(4) 0.2752(3) 0.0310(11) Uani 1 1 d . . .
H12 H 1.0015 0.6636 0.2468 0.037 Uiso 1 1 calc R . .
C13 C 1.0386(3) 0.8233(5) 0.2816(3) 0.0474(13) Uani 1 1 d . . .
H13A H 1.0868 0.7987 0.3149 0.071 Uiso 1 1 calc R . .
H13B H 1.0127 0.8882 0.3078 0.071 Uiso 1 1 calc R . .
H13C H 1.0574 0.8437 0.2262 0.071 Uiso 1 1 calc R . .
C14 C 0.9488(3) 0.6914(5) 0.3618(3) 0.0438(13) Uani 1 1 d . . .
H14A H 0.9988 0.6727 0.3944 0.066 Uiso 1 1 calc R . .
H14B H 0.9125 0.6256 0.3575 0.066 Uiso 1 1 calc R . .
H14C H 0.9184 0.7522 0.3887 0.066 Uiso 1 1 calc R . .
C15 C 0.8236(3) 0.5612(4) 0.1569(3) 0.0356(11) Uani 1 1 d . . .
C16 C 0.7621(3) 0.5694(5) 0.2291(3) 0.0545(14) Uani 1 1 d . . .
H16A H 0.7908 0.6017 0.2772 0.082 Uiso 1 1 calc R . .
H16B H 0.7416 0.4946 0.2430 0.082 Uiso 1 1 calc R . .
H16C H 0.7148 0.6170 0.2132 0.082 Uiso 1 1 calc R . .
C17 C 0.8948(3) 0.4786(4) 0.1811(4) 0.0568(15) Uani 1 1 d . . .
H17A H 0.9329 0.4697 0.1346 0.085 Uiso 1 1 calc R . .
H17B H 0.8706 0.4060 0.1952 0.085 Uiso 1 1 calc R . .
H17C H 0.9259 0.5081 0.2288 0.085 Uiso 1 1 calc R . .
C18 C 0.7768(4) 0.5148(5) 0.0809(3) 0.0733(19) Uani 1 1 d . . .
H18A H 0.8169 0.4995 0.0369 0.110 Uiso 1 1 calc R . .
H18B H 0.7356 0.5698 0.0615 0.110 Uiso 1 1 calc R . .
H18C H 0.7480 0.4455 0.0959 0.110 Uiso 1 1 calc R . .
C19 C 0.9403(3) 0.7198(4) 0.0516(3) 0.0360(11) Uani 1 1 d . . .
C20 C 1.0203(3) 0.6504(5) 0.0664(3) 0.0538(15) Uani 1 1 d . . .
H20A H 1.0460 0.6721 0.1192 0.081 Uiso 1 1 calc R . .
H20B H 1.0598 0.6642 0.0217 0.081 Uiso 1 1 calc R . .
H20C H 1.0060 0.5708 0.0678 0.081 Uiso 1 1 calc R . .
C21 C 0.9635(4) 0.8466(5) 0.0455(3) 0.0592(16) Uani 1 1 d . . .
H21A H 0.9910 0.8705 0.0969 0.089 Uiso 1 1 calc R . .
H21B H 0.9125 0.8906 0.0365 0.089 Uiso 1 1 calc R . .
H21C H 1.0016 0.8580 -0.0008 0.089 Uiso 1 1 calc R . .
C22 C 0.9000(3) 0.6841(6) -0.0320(3) 0.0628(18) Uani 1 1 d . . .
H22A H 0.8488 0.7275 -0.0419 0.094 Uiso 1 1 calc R . .
H22B H 0.8861 0.6043 -0.0302 0.094 Uiso 1 1 calc R . .
H22C H 0.9395 0.6978 -0.0767 0.094 Uiso 1 1 calc R . .

loop_
_atom_site_aniso_label
_atom_site_aniso_U_11
_atom_site_aniso_U_22
_atom_site_aniso_U_33
_atom_site_aniso_U_23
_atom_site_aniso_U_13
_atom_site_aniso_U_12
Zn1 0.0253(3) 0.0202(3) 0.0252(3) -0.00315(19) 0.0026(2) 0.0008(2)
Se1 0.0474(3) 0.0278(3) 0.0364(3) 0.0048(2) 0.0188(2) 0.0024(2)
Se2 0.0320(3) 0.0338(3) 0.0348(3) -0.0072(2) -0.0109(2) 0.0072(2)
P1 0.0246(6) 0.0244(7) 0.0271(6) -0.0045(5) 0.0001(5) 0.0035(5)
P2 0.0231(6) 0.0241(6) 0.0252(6) -0.0038(5) 0.0004(5) 0.0008(5)
N1 0.0287(19) 0.019(2) 0.0252(18) -0.0030(14) -0.0013(16) -0.0012(15)
N2 0.0173(17) 0.027(2) 0.0252(19) -0.0041(15) 0.0001(15) 0.0005(14)
C1 0.031(2) 0.032(3) 0.041(3) 0.000(2) 0.000(2) -0.006(2)
C2 0.041(3) 0.060(4) 0.059(4) -0.001(3) 0.007(3) -0.019(3)
C3 0.052(3) 0.051(4) 0.044(3) 0.011(2) 0.006(3) -0.008(3)
C4 0.028(2) 0.035(3) 0.046(3) -0.003(2) -0.003(2) 0.010(2)
C5 0.054(4) 0.152(7) 0.050(4) 0.005(4) 0.014(3) 0.060(4)
C6 0.045(3) 0.034(4) 0.155(7) 0.011(4) -0.022(4) 0.011(3)
C7 0.036(3) 0.065(4) 0.062(4) 0.004(3) -0.018(3) 0.003(3)
C8 0.037(3) 0.053(3) 0.027(3) -0.017(2) -0.001(2) 0.011(2)
C9 0.047(3) 0.083(5) 0.037(3) -0.023(3) 0.001(3) -0.033(3)
C10 0.067(4) 0.117(6) 0.063(4) -0.046(4) -0.032(3) 0.048(4)
C11 0.065(4) 0.050(4) 0.035(3) -0.013(2) -0.010(3) 0.000(3)
C12 0.029(2) 0.031(3) 0.033(3) -0.002(2) -0.001(2) 0.010(2)
C13 0.028(3) 0.066(4) 0.047(3) 0.001(3) -0.020(2) -0.003(3)
C14 0.046(3) 0.055(4) 0.031(3) 0.010(2) -0.009(2) 0.004(3)
C15 0.037(3) 0.024(3) 0.046(3) -0.007(2) 0.002(2) -0.002(2)
C16 0.049(3) 0.041(3) 0.075(4) -0.002(3) 0.023(3) -0.012(3)
C17 0.059(3) 0.025(3) 0.087(4) 0.001(3) 0.011(3) 0.005(2)
C18 0.098(5) 0.050(4) 0.071(4) -0.010(3) -0.017(4) -0.040(4)
C19 0.033(3) 0.050(3) 0.026(2) -0.014(2) 0.004(2) 0.003(2)
C20 0.032(3) 0.084(5) 0.046(3) -0.015(3) 0.014(2) 0.003(3)
C21 0.078(4) 0.057(4) 0.044(3) -0.003(3) 0.029(3) -0.022(3)
C22 0.054(3) 0.104(6) 0.030(3) -0.022(3) -0.002(3) 0.008(3)

loop_
_atom_type_symbol
_atom_type_description
_atom_type_scat_dispersion_real
_atom_type_scat_dispersion_imag
_atom_type_scat_source
C C 0.0033 0.0016 'International Tables Vol C Tables 4.2.6.8 and 6.1.1.4'
H H 0.0000 0.0000 'International Tables Vol C Tables 4.2.6.8 and 6.1.1.4'
N N 0.0061 0.0033 'International Tables Vol C Tables 4.2.6.8 and 6.1.1.4'
P P 0.1023 0.0942 'International Tables Vol C Tables 4.2.6.8 and 6.1.1.4'
Se Se -0.0929 2.2259 'International Tables Vol C Tables 4.2.6.8 and 6.1.1.4'
Zn Zn 0.2839 1.4301 'International Tables Vol C Tables 4.2.6.8 and 6.1.1.4'

loop_
_geom_angle_atom_site_label_1
_geom_angle_atom_site_label_2
_geom_angle_atom_site_label_3
_geom_angle
_geom_angle_site_symmetry_1
_geom_angle_site_symmetry_3
N2 Zn1 N1 136.16(13) . .
N2 Zn1 Se2 81.59(9) . .
N1 Zn1 Se2 121.02(9) . .
N2 Zn1 Se1 122.10(10) . .
N1 Zn1 Se1 81.15(9) . .
Se2 Zn1 Se1 120.00(3) . .
N2 Zn1 P2 33.99(9) . .
N1 Zn1 P2 147.36(10) . .
Se2 Zn1 P2 47.63(3) . .
Se1 Zn1 P2 131.48(4) . .
N2 Zn1 P1 147.70(9) . .
N1 Zn1 P1 33.73(10) . .
Se2 Zn1 P1 130.71(3) . .
Se1 Zn1 P1 47.44(3) . .
P2 Zn1 P1 177.92(3) . .
P1 Se1 Zn1 73.22(4) . .
P2 Se2 Zn1 72.92(4) . .
N1 P1 C4 113.09(19) . .
N1 P1 C8 112.48(19) . .
C4 P1 C8 112.2(2) . .
N1 P1 Se1 102.39(13) . .
C4 P1 Se1 108.14(16) . .
C8 P1 Se1 107.87(17) . .
C4 P1 Zn1 122.84(15) . .
C8 P1 Zn1 124.87(15) . .
Se1 P1 Zn1 59.34(4) . .
N2 P2 C19 112.36(18) . .
N2 P2 C15 112.40(19) . .
C19 P2 C15 112.8(2) . .
N2 P2 Se2 102.69(13) . .
C19 P2 Se2 108.40(15) . .
C15 P2 Se2 107.45(15) . .
NC19 P2 Zn1 125.77(16) . .
C15 P2 Zn1 121.25(15) . .
Se2 P2 Zn1 59.45(4) . .
C1 N1 P1 128.5(3) . .
C1 N1 Zn1 128.2(3) . .
P1 N1 Zn1 103.18(18) . .
C12 N2 P2 127.5(3) . .
C12 N2 Zn1 129.7(3) . .
P2 N2 Zn1 102.72(16) . .
N1 C1 C2 110.0(4) . .
N1 C1 C3 110.7(4) . .
C2 C1 C3 110.0(4) . .
N1 C1 H1 108.7 . .
C2 C1 H1 108.7 . .
C3 C1 H1 108.7 . .
C1 C2 H2A 109.5 . .
C1 C2 H2B 109.5 . .
H2A C2 H2B 109.5 . .
C1 C2 H2C 109.5 . .
H2A C2 H2C 109.5 . .
H2B C2 H2C 109.5 . .
C1 C3 H3A 109.5 . .
C1 C3 H3B 109.5 . .
H3A C3 H3B 109.5 . .
C1 C3 H3C 109.5 . .
H3A C3 H3C 109.5 . .
H3B C3 H3C 109.5 . .
C5 C4 C6 110.5(5) . .
C5 C4 C7 107.2(4) . .
C6 C4 C7 107.0(4) . .
C5 C4 P1 113.8(3) . .
C6 C4 P1 112.0(3) . .
C7 C4 P1 105.9(3) . .
C4 C5 H5A 109.5 . .
C4 C5 H5B 109.5 . .
H5A C5 H5B 109.5 . .
C4 C5 H5C 109.5 . .
H5A C5 H5C 109.5 . .
H5B C5 H5C 109.5 . .
C4 C6 H6A 109.5 . .
C4 C6 H6B 109.5 . .
H6A C6 H6B 109.5 . .
C4 C6 H6C 109.5 . .
H6A C6 H6C 109.5 . .
H6B C6 H6C 109.5 . .
C4 C7 H7A 109.5 . .
C4 C7 H7B 109.5 . .
H7A C7 H7B 109.5 . .
C4 C7 H7C 109.5 . .
H7A C7 H7C 109.5 . .
H7B C7 H7C 109.5 . .
C11 C8 C10 107.6(4) . .
C11 C8 C9 110.1(4) . .
C10 C8 C9 109.1(5) . .
C11 C8 P1 112.2(3) . .
C10 C8 P1 105.8(3) . .
C9 C8 P1 111.7(3) . .
C8 C9 H9A 109.5 . .
C8 C9 H9B 109.5 . .
H9A C9 H9B 109.5 . .
C8 C9 H9C 109.5 . .
H9A C9 H9C 109.5 . .
H9B C9 H9C 109.5 . .
C8 C10 H10A 109.5 . .
C8 C10 H10B 109.5 . .
H10A C10 H10B 109.5 . .
C8 C10 H10C 109.5 . .
H10A C10 H10C 109.5 . .
H10B C10 H10C 109.5 . .
C8 C11 H11A 109.5 . .
C8 C11 H11B 109.5 . .
H11A C11 H11B 109.5 . .
C8 C11 H11C 109.5 . .
H11A C11 H11C 109.5 . .
H11B C11 H11C 109.5 . .
N2 C12 C13 110.1(4) . .
N2 C12 C14 111.0(3) . .
C13 C12 C14 109.9(4) . .
N2 C12 H12 108.6 . .
C13 C12 H12 108.6 . .
C14 C12 H12 108.6 . .
C12 C13 H13A 109.5 . .
C12 C13 H13B 109.5 . .
H13A C13 H13B 109.5 . .
C12 C13 H13C 109.5 . .
H13A C13 H13C 109.5 . .
H13B C13 H13C 109.5 . .
C12 C14 H14A 109.5 . .
C12 C14 H14B 109.5 . .
H14A C14 H14B 109.5 . .
C12 C14 H14C 109.5 . .
H14A C14 H14C 109.5 . .
H14B C14 H14C 109.5 . .
C18 C15 C16 108.8(4) . .
C18 C15 C17 108.7(4) . .
C16 C15 C17 108.6(4) . .
C18 C15 P2 112.5(3) . .
C16 C15 P2 105.4(3) . .
C17 C15 P2 112.5(3) . .
C15 C16 H16A 109.5 . .
C15 C16 H16B 109.5 . .
H16A C16 H16B 109.5 . .
C15 C16 H16C 109.5 . .
H16A C16 H16C 109.5 . .
H16B C16 H16C 109.5 . .
C15 C17 H17A 109.5 . .
C15 C17 H17B 109.5 . .
H17A C17 H17B 109.5 . .
C15 C17 H17C 109.5 . .
H17A C17 H17C 109.5 . .
H17B C17 H17C 109.5 . .
C15 C18 H18A 109.5 . .
C15 C18 H18B 109.5 . .
H18A C18 H18B 109.5 . .
C15 C18 H18C 109.5 . .
H18A C18 H18C 109.5 . .
H18B C18 H18C 109.5 . .
C20 C19 C22 108.8(4) . .
C20 C19 C21 109.6(4) . .
C22 C19 C21 108.0(4) . .
C20 C19 P2 112.8(3) . .
C22 C19 P2 112.0(3) . .
C21 C19 P2 105.5(3) . .
C19 C20 H20A 109.5 . .
C19 C20 H20B 109.5 . .
H20A C20 H20B 109.5 . .
C19 C20 H20C 109.5 . .
H20A C20 H20C 109.5 . .
H20B C20 H20C 109.5 . .
C19 C21 H21A 109.5 . .
C19 C21 H21B 109.5 . .
H21A C21 H21B 109.5 . .
C19 C21 H21C 109.5 . .
H21A C21 H21C 109.5 . .
H21B C21 H21C 109.5 . .
C19 C22 H22A 109.5 . .
C19 C22 H22B 109.5 . .
H22A C22 H22B 109.5 . .
C19 C22 H22C 109.5 . .
H22A C22 H22C 109.5 . .
H22B C22 H22C 109.5 . .

loop_
_geom_bond_atom_site_label_1
_geom_bond_atom_site_label_2
_geom_bond_distance
_geom_bond_site_symmetry_2
Zn1 N2 1.980(3) .
Zn1 N1 1.982(4) .
Zn1 Se2 2.5372(9) .
Zn1 Se1 2.5377(9) .
Zn1 P2 2.8162(16) .
Zn1 P1 2.8246(16) .
Se1 P1 2.1730(18) .
Se2 P2 2.1766(13) .
P1 N1 1.611(3) .
P1 C4 1.875(4) .
P1 C8 1.888(4) .
P2 N2 1.614(3) .
P2 C19 1.883(4) .
P2 C15 1.884(5) .
N1 C1 1.492(5) .
N2 C12 1.494(5) .
C1 C2 1.521(6) .
C1 C3 1.522(6) .
C1 H1 0.9900 .
C2 H2A 0.9700 .
C2 H2B 0.9700 .
C2 H2C 0.9700 .
C3 H3A 0.9700 .
C3 H3B 0.9700 .
C3 H3C 0.9700 .
C4 C5 1.514(7) .
C4 C6 1.536(7) .
C4 C7 1.548(7) .
C5 H5A 0.9700 .
C5 H5B 0.9700 .
C5 H5C 0.9700 .
C6 H6A 0.9700 .
C6 H6B 0.9700 .
C6 H6C 0.9700 .
C7 H7A 0.9700 .
C7 H7B 0.9700 .
C7 H7C 0.9700 .
C8 C11 1.528(7) .
C8 C10 1.537(7) .
C8 C9 1.539(8) .
C9 H9A 0.9700 .
C9 H9B 0.9700 .
C9 H9C 0.9700 .
C10 H10A 0.9700 .
C10 H10B 0.9700 .
C10 H10C 0.9700 .
C11 H11A 0.9700 .
C11 H11B 0.9700 .
C11 H11C 0.9700 .
C12 C13 1.513(7) .
C12 C14 1.516(6) .
C12 H12 0.9900 .
C13 H13A 0.9700 .
C13 H13B 0.9700 .
C13 H13C 0.9700 .
C14 H14A 0.9700 .
C14 H14B 0.9700 .
C14 H14C 0.9700 .
C15 C18 1.523(6) .
C15 C16 1.523(7) .
C15 C17 1.539(6) .
C16 H16A 0.9700 .
C16 H16B 0.9700 .
C16 H16C 0.9700 .
C17 H17A 0.9700 .
C17 H17B 0.9700 .
C17 H17C 0.9700 .
C18 H18A 0.9700 .
C18 H18B 0.9700 .
C18 H18C 0.9700 .
C19 C20 1.526(6) .
C19 C22 1.539(6) .
C19 C21 1.549(7) .
C20 H20A 0.9700 .
C20 H20B 0.9700 .
C20 H20C 0.9700 .
C21 H21A 0.9700 .
C21 H21B 0.9700 .
C21 H21C 0.9700 .
C22 H22A 0.9700 .
C22 H22B 0.9700 .
C22 H22C 0.9700 .
